data_4507023
loop_
_publ_author_name
'Cai, Song-Liang'
'Zheng, Sheng-Run'
'Wen, Zhen-Zhen'
'Fan, Jun'
'Zhang, Wei-Guang'

_publ_section_title
;
 A Series of New Three-Dimensional d--f Heterometallic Coordination
 Polymers with Rare 10-ConnectedbctNet Topology Based on Planar
 Hexanuclear Heterometallic Second Building Units
;
_journal_issue 11
_journal_name_full 'Crystal Growth &amp; Design'
_journal_page_first 5737
_journal_paper_doi 10.1021/cg301256g
_journal_volume 12
_journal_year 2012
_chemical_formula_moiety 'C22 H12 Co N5 O8 Sm, 3(H2 O)'
_chemical_formula_sum 'C22 H18 Co N5 O11 Sm'
_chemical_formula_weight 737.69
_chemical_name_systematic
; 
 ? 
;
_space_group_IT_number 14
_symmetry_cell_setting monoclinic
_symmetry_space_group_name_Hall '-P 2ybc'
_symmetry_space_group_name_H-M 'P 1 21/c 1'
_atom_sites_solution_hydrogens geom
_atom_sites_solution_primary direct
_atom_sites_solution_secondary difmap
_audit_creation_method SHELXL-97
_cell_angle_alpha 90.00
_cell_angle_beta 120.343(3)
_cell_angle_gamma 90.00
_cell_formula_units_Z 4
_cell_length_a 10.7146(10)
_cell_length_b 12.9385(12)
_cell_length_c 20.8587(16)
_cell_measurement_reflns_used 4357
_cell_measurement_temperature 298(2)
_cell_measurement_theta_max 27.67
_cell_measurement_theta_min 2.20
_cell_volume 2495.6(4)
_computing_cell_refinement 'Bruker SAINT'
_computing_data_collection 'Bruker APEX2'
_computing_data_reduction 'Bruker SAINT'
_computing_molecular_graphics 'Bruker SHELXTL'
_computing_publication_material 'Bruker SHELXTL'
_computing_structure_refinement 'SHELXL-97 (Sheldrick, 2008)'
_computing_structure_solution 'SHELXS-97 (Sheldrick, 2008)'
_diffrn_ambient_temperature 298(2)
_diffrn_measured_fraction_theta_full 0.999
_diffrn_measured_fraction_theta_max 0.999
_diffrn_radiation_monochromator graphite
_diffrn_radiation_source 'fine-focus sealed tube'
_diffrn_radiation_type MoK\a
_diffrn_radiation_wavelength 0.71073
_diffrn_reflns_av_R_equivalents 0.0369
_diffrn_reflns_av_sigmaI/netI 0.0478
_diffrn_reflns_limit_h_max 13
_diffrn_reflns_limit_h_min -13
_diffrn_reflns_limit_k_max 9
_diffrn_reflns_limit_k_min -15
_diffrn_reflns_limit_l_max 25
_diffrn_reflns_limit_l_min -25
_diffrn_reflns_number 13453
_diffrn_reflns_theta_full 26.00
_diffrn_reflns_theta_max 26.00
_diffrn_reflns_theta_min 1.94
_exptl_absorpt_coefficient_mu 3.066
_exptl_absorpt_correction_T_max 0.5265
_exptl_absorpt_correction_T_min 0.4598
_exptl_absorpt_correction_type multi-scan
_exptl_absorpt_process_details 'SADABS (Sheldrick, 1996)'
_exptl_crystal_colour red
_exptl_crystal_density_diffrn 1.963
_exptl_crystal_density_method 'not measured'
_exptl_crystal_description Block
_exptl_crystal_F_000 1448
_exptl_crystal_size_max 0.30
_exptl_crystal_size_mid 0.27
_exptl_crystal_size_min 0.24
_refine_diff_density_max 0.788
_refine_diff_density_min -0.638
_refine_diff_density_rms 0.129
_refine_ls_extinction_method none
_refine_ls_goodness_of_fit_ref 1.068
_refine_ls_hydrogen_treatment constr
_refine_ls_matrix_type full
_refine_ls_number_parameters 361
_refine_ls_number_reflns 4893
_refine_ls_number_restraints 18
_refine_ls_restrained_S_all 1.070
_refine_ls_R_factor_all 0.0496
_refine_ls_R_factor_gt 0.0333
_refine_ls_shift/su_max 0.001
_refine_ls_shift/su_mean 0.000
_refine_ls_structure_factor_coef Fsqd
_refine_ls_weighting_details 'calc w=1/[\s^2^(Fo^2^)+(0.0310P)^2^+4.3329P] where P=(Fo^2^+2Fc^2^)/3'
_refine_ls_weighting_scheme calc
_refine_ls_wR_factor_gt 0.0746
_refine_ls_wR_factor_ref 0.0831
_reflns_number_gt 3922
_reflns_number_total 4893
_reflns_threshold_expression >2sigma(I)
_cod_data_source_file cg301256g_si_002.cif
_cod_data_source_block Sm-Co
_cod_depositor_comments
;
The following automatic conversions were performed:

'_symmetry_cell_setting' value 'Monoclinic' changed to 'monoclinic'
according to /home/saulius/struct/CIF-dictionaries/cif_core.dic
dictionary named 'cif_core.dic' version 2.4.2 from 2011-04-26.

Automatic conversion script
Id: cif_fix_values 1891 2012-01-12 08:04:46Z andrius 
;
_cod_original_cell_volume 2495.5(4)
_cod_original_sg_symbol_H-M 'P2(1)/c  '
_cod_database_code 4507023

loop_
_symmetry_equiv_pos_as_xyz
'x, y, z'
'-x, y+1/2, -z+1/2'
'-x, -y, -z'
'x, -y-1/2, z-1/2'

loop_
_atom_site_label
_atom_site_type_symbol
_atom_site_fract_x
_atom_site_fract_y
_atom_site_fract_z
_atom_site_U_iso_or_equiv
_atom_site_adp_type
_atom_site_occupancy
_atom_site_symmetry_multiplicity
_atom_site_calc_flag
_atom_site_refinement_flags
Sm1 Sm 0.42709(3) 0.857029(19) 0.491695(13) 0.01682(9) Uani 1 1 d .
Co1 Co 0.46781(7) 0.84725(5) 0.72804(3) 0.01683(15) Uani 1 1 d .
O1 O 0.4793(3) 0.8881(2) 0.62834(17) 0.0176(7) Uani 1 1 d .
O2 O 0.5460(4) 1.0110(2) 0.58003(18) 0.0212(8) Uani 1 1 d .
O3 O 0.5247(5) 1.2331(3) 0.5878(2) 0.0396(11) Uani 1 1 d .
O4 O 0.5445(4) 1.3342(3) 0.6774(2) 0.0294(9) Uani 1 1 d .
O5 O 0.2602(4) 0.9941(3) 0.4760(2) 0.0366(10) Uani 1 1 d .
O6 O 0.6932(4) 0.8502(3) 0.5537(2) 0.0339(9) Uani 1 1 d .
O7 O 0.2094(4) 0.7697(3) 0.4789(2) 0.0430(11) Uani 1 1 d .
O8 O 0.1929(5) 0.8229(4) 0.3745(2) 0.0563(13) Uani 1 1 d .
N1 N 0.5279(4) 1.1809(3) 0.7565(2) 0.0208(9) Uani 1 1 d .
N2 N 0.4925(4) 1.0099(3) 0.7366(2) 0.0175(9) Uani 1 1 d .
N3 N 0.4963(5) 1.1774(4) 0.9477(3) 0.0329(11) Uani 1 1 d .
N4 N -0.2326(4) 1.1437(3) 0.3410(2) 0.0257(10) Uani 1 1 d .
N5 N -0.2971(5) 0.6716(3) 0.2868(3) 0.0302(11) Uani 1 1 d .
C1 C 0.5163(5) 0.9818(4) 0.6284(3) 0.0175(10) Uani 1 1 d .
C2 C 0.5184(5) 1.0513(4) 0.6840(3) 0.0168(10) Uani 1 1 d .
C3 C 0.5372(5) 1.1571(4) 0.6950(3) 0.0194(11) Uani 1 1 d .
C4 C 0.5390(6) 1.2463(4) 0.6508(3) 0.0261(12) Uani 1 1 d .
C5 C 0.4984(5) 1.0906(4) 0.7785(3) 0.0203(11) Uani 1 1 d .
C6 C 0.4616(6) 1.0890(4) 0.8376(3) 0.0252(12) Uani 1 1 d .
C7 C 0.3502(7) 1.0314(4) 0.8350(3) 0.0393(15) Uani 1 1 d .
H7 H 0.2987 0.9846 0.7966 0.047 Uiso 1 1 calc R
C8 C 0.5326(6) 1.1587(4) 0.8959(3) 0.0313(13) Uani 1 1 d .
H8 H 0.6107 1.1948 0.8992 0.038 Uiso 1 1 calc R
C9 C 0.3164(7) 1.0447(5) 0.8905(4) 0.0481(18) Uani 1 1 d .
H9 H 0.2450 1.0050 0.8915 0.058 Uiso 1 1 calc R
C10 C 0.3921(8) 1.1186(5) 0.9443(4) 0.0457(17) Uani 1 1 d .
H10 H 0.3679 1.1276 0.9809 0.055 Uiso 1 1 calc R
C11 C 0.2240(6) 1.0820(4) 0.4470(3) 0.0282(12) Uani 1 1 d .
C12 C 0.0650(5) 1.1071(4) 0.4110(3) 0.0269(12) Uani 1 1 d .
C13 C -0.0283(6) 1.0357(5) 0.4131(3) 0.0344(14) Uani 1 1 d .
H13 H 0.0069 0.9729 0.4374 0.041 Uiso 1 1 calc R
C14 C 0.0054(6) 1.1978(5) 0.3743(3) 0.0390(15) Uani 1 1 d .
H14 H 0.0646 1.2494 0.3731 0.047 Uiso 1 1 calc R
C15 C -0.1733(6) 1.0575(5) 0.3795(3) 0.0373(15) Uani 1 1 d .
H15 H -0.2334 1.0095 0.3838 0.045 Uiso 1 1 calc R
C16 C -0.1424(6) 1.2127(5) 0.3391(4) 0.0392(15) Uani 1 1 d .
H16 H -0.1806 1.2738 0.3129 0.047 Uiso 1 1 calc R
C17 C 0.1401(6) 0.7802(5) 0.4100(3) 0.0380(15) Uani 1 1 d .
C18 C -0.0130(6) 0.7401(5) 0.3660(3) 0.0374(15) Uani 1 1 d .
C19 C -0.0882(6) 0.7405(5) 0.2903(3) 0.0432(16) Uani 1 1 d .
H19 H -0.0447 0.7646 0.2642 0.052 Uiso 1 1 calc R
C20 C -0.0806(7) 0.7037(6) 0.4025(4) 0.0519(18) Uani 1 1 d .
H20 H -0.0324 0.7016 0.4541 0.062 Uiso 1 1 calc R
C21 C -0.2281(6) 0.7054(5) 0.2527(3) 0.0394(15) Uani 1 1 d .
H21 H -0.2771 0.7052 0.2010 0.047 Uiso 1 1 calc R
C22 C -0.2240(7) 0.6698(6) 0.3600(4) 0.0531(19) Uani 1 1 d .
H22 H -0.2699 0.6449 0.3846 0.064 Uiso 1 1 calc R
O1W O 0.0849(11) 0.9531(9) 0.2456(6) 0.213(5) Uani 1 1 d U
H1WA H 0.1240 0.9042 0.2767 0.256 Uiso 1 1 d R
H1WB H 0.0945 1.0082 0.2699 0.256 Uiso 1 1 d R
O2W O 0.187(4) 0.948(3) 0.021(2) 0.74(3) Uani 1 1 d U
H2WA H 0.2553 0.9544 0.0138 0.883 Uiso 1 1 d R
H2WB H 0.2167 0.9151 0.0596 0.883 Uiso 1 1 d R
O3W O 0.044(4) 0.946(3) 0.1095(19) 0.69(2) Uani 1 1 d U
H3WB H 0.0381 0.8824 0.1083 0.825 Uiso 1 1 d R
H3WA H 0.0685 0.9630 0.0799 0.825 Uiso 1 1 d R

loop_
_atom_site_aniso_label
_atom_site_aniso_U_11
_atom_site_aniso_U_22
_atom_site_aniso_U_33
_atom_site_aniso_U_23
_atom_site_aniso_U_13
_atom_site_aniso_U_12
Sm1 0.01757(14) 0.01751(15) 0.01582(14) -0.00036(11) 0.00875(11) -0.00239(11)
Co1 0.0180(3) 0.0157(4) 0.0180(3) 0.0035(3) 0.0100(3) 0.0024(3)
O1 0.0217(18) 0.0144(19) 0.0189(17) -0.0008(13) 0.0119(15) -0.0012(14)
O2 0.030(2) 0.0184(19) 0.0236(19) -0.0022(14) 0.0194(17) -0.0038(15)
O3 0.079(3) 0.023(2) 0.029(2) -0.0017(17) 0.037(2) 0.001(2)
O4 0.055(3) 0.016(2) 0.030(2) -0.0048(15) 0.031(2) -0.0066(17)
O5 0.025(2) 0.035(3) 0.051(3) 0.012(2) 0.021(2) 0.0094(18)
O6 0.021(2) 0.028(2) 0.051(3) -0.0014(19) 0.0159(19) 0.0003(17)
O7 0.030(2) 0.050(3) 0.035(2) 0.010(2) 0.007(2) -0.0139(19)
O8 0.037(3) 0.094(4) 0.034(3) -0.010(2) 0.016(2) -0.030(2)
N1 0.023(2) 0.020(2) 0.022(2) -0.0019(18) 0.014(2) -0.0003(18)
N2 0.022(2) 0.017(2) 0.016(2) -0.0002(16) 0.0114(18) 0.0011(17)
N3 0.049(3) 0.027(3) 0.034(3) -0.006(2) 0.030(3) -0.005(2)
N4 0.018(2) 0.031(3) 0.026(2) 0.006(2) 0.0086(19) 0.0011(19)
N5 0.022(2) 0.029(3) 0.035(3) -0.006(2) 0.011(2) -0.0054(19)
C1 0.013(2) 0.019(3) 0.016(2) 0.002(2) 0.005(2) 0.004(2)
C2 0.022(3) 0.013(3) 0.019(2) -0.0024(19) 0.013(2) -0.002(2)
C3 0.023(3) 0.020(3) 0.018(2) -0.003(2) 0.012(2) -0.004(2)
C4 0.035(3) 0.019(3) 0.032(3) -0.002(2) 0.023(3) -0.004(2)
C5 0.023(3) 0.021(3) 0.016(2) -0.002(2) 0.010(2) -0.001(2)
C6 0.036(3) 0.017(3) 0.029(3) 0.004(2) 0.021(3) 0.005(2)
C7 0.057(4) 0.027(3) 0.047(4) -0.002(3) 0.036(3) -0.003(3)
C8 0.043(3) 0.029(3) 0.028(3) 0.004(2) 0.022(3) 0.005(3)
C9 0.065(5) 0.037(4) 0.072(5) -0.004(3) 0.057(4) -0.009(3)
C10 0.067(5) 0.042(4) 0.045(4) -0.002(3) 0.041(4) 0.000(3)
C11 0.021(3) 0.030(3) 0.032(3) -0.007(2) 0.012(3) 0.000(2)
C12 0.016(3) 0.032(3) 0.030(3) 0.003(2) 0.010(2) 0.003(2)
C13 0.023(3) 0.040(4) 0.037(3) 0.015(3) 0.012(3) 0.009(3)
C14 0.022(3) 0.031(4) 0.059(4) 0.010(3) 0.017(3) -0.002(2)
C15 0.022(3) 0.038(4) 0.050(4) 0.018(3) 0.017(3) -0.001(3)
C16 0.027(3) 0.028(3) 0.057(4) 0.014(3) 0.017(3) 0.002(3)
C17 0.031(3) 0.038(4) 0.038(4) -0.004(3) 0.013(3) -0.010(3)
C18 0.023(3) 0.038(4) 0.042(4) -0.003(3) 0.010(3) -0.007(3)
C19 0.033(3) 0.054(4) 0.042(4) -0.005(3) 0.018(3) -0.010(3)
C20 0.038(4) 0.074(5) 0.032(4) 0.007(3) 0.009(3) -0.015(3)
C21 0.028(3) 0.051(4) 0.033(3) -0.001(3) 0.010(3) -0.007(3)
C22 0.030(4) 0.082(6) 0.041(4) 0.007(4) 0.013(3) -0.013(3)
O1W 0.213(8) 0.203(8) 0.193(8) 0.039(7) 0.081(6) -0.006(6)
O2W 0.73(3) 0.75(3) 0.74(3) 0.003(10) 0.374(15) 0.007(10)
O3W 0.69(2) 0.69(3) 0.68(2) 0.007(10) 0.352(15) 0.004(10)

loop_
_atom_type_symbol
_atom_type_description
_atom_type_scat_dispersion_real
_atom_type_scat_dispersion_imag
_atom_type_scat_source
C C 0.0033 0.0016 'International Tables Vol C Tables 4.2.6.8 and 6.1.1.4'
Co Co 0.3494 0.9721 'International Tables Vol C Tables 4.2.6.8 and 6.1.1.4'
N N 0.0061 0.0033 'International Tables Vol C Tables 4.2.6.8 and 6.1.1.4'
O O 0.0106 0.0060 'International Tables Vol C Tables 4.2.6.8 and 6.1.1.4'
Sm Sm -0.1638 3.4418 'International Tables Vol C Tables 4.2.6.8 and 6.1.1.4'
H H 0.0000 0.0000 'International Tables Vol C Tables 4.2.6.8 and 6.1.1.4'

loop_
_geom_angle_atom_site_label_1
_geom_angle_atom_site_label_2
_geom_angle_atom_site_label_3
_geom_angle
_geom_angle_site_symmetry_1
_geom_angle_site_symmetry_3
O3 Sm1 O2 76.53(12) 3_676 3_676
O3 Sm1 O5 134.18(14) 3_676 .
O2 Sm1 O5 72.87(12) 3_676 .
O3 Sm1 O6 74.78(14) 3_676 .
O2 Sm1 O6 83.13(12) 3_676 .
O5 Sm1 O6 132.57(13) . .
O3 Sm1 O7 103.52(15) 3_676 .
O2 Sm1 O7 131.62(12) 3_676 .
O5 Sm1 O7 74.27(14) . .
O6 Sm1 O7 144.57(13) . .
O3 Sm1 O8 71.61(15) 3_676 .
O2 Sm1 O8 83.86(13) 3_676 .
O5 Sm1 O8 71.94(16) . .
O6 Sm1 O8 145.93(14) . .
O7 Sm1 O8 52.45(13) . .
O3 Sm1 O2 134.59(12) 3_676 .
O2 Sm1 O2 73.82(12) 3_676 .
O5 Sm1 O2 66.05(12) . .
O6 Sm1 O2 68.23(11) . .
O7 Sm1 O2 121.89(12) . .
O8 Sm1 O2 136.52(14) . .
O3 Sm1 N3 76.33(14) 3_676 2_646
O2 Sm1 N3 147.81(13) 3_676 2_646
O5 Sm1 N3 139.30(14) . 2_646
O6 Sm1 N3 73.32(14) . 2_646
O7 Sm1 N3 71.99(15) . 2_646
O8 Sm1 N3 103.52(16) . 2_646
O2 Sm1 N3 115.32(13) . 2_646
O3 Sm1 O1 148.88(12) 3_676 .
O2 Sm1 O1 122.77(10) 3_676 .
O5 Sm1 O1 76.92(12) . .
O6 Sm1 O1 83.17(11) . .
O7 Sm1 O1 82.00(12) . .
O8 Sm1 O1 129.90(12) . .
O2 Sm1 O1 49.55(10) . .
N3 Sm1 O1 76.47(12) 2_646 .
O3 Sm1 Sm1 108.39(10) 3_676 3_676
O2 Sm1 Sm1 38.55(8) 3_676 3_676
O5 Sm1 Sm1 63.86(9) . 3_676
O6 Sm1 Sm1 71.78(9) . 3_676
O7 Sm1 Sm1 137.91(10) . 3_676
O8 Sm1 Sm1 113.99(12) . 3_676
O2 Sm1 Sm1 35.26(7) . 3_676
N3 Sm1 Sm1 141.84(11) 2_646 3_676
O1 Sm1 Sm1 84.52(7) . 3_676
O4 Co1 N2 93.85(14) 2_646 .
O4 Co1 N1 77.43(14) 2_646 2_646
N2 Co1 N1 168.37(16) . 2_646
O4 Co1 N4 91.42(16) 2_646 3_576
N2 Co1 N4 93.19(16) . 3_576
N1 Co1 N4 94.69(16) 2_646 3_576
O4 Co1 N5 93.86(17) 2_646 4_676
N2 Co1 N5 90.24(16) . 4_676
N1 Co1 N5 82.78(16) 2_646 4_676
N4 Co1 N5 173.50(17) 3_576 4_676
O4 Co1 O1 170.88(13) 2_646 .
N2 Co1 O1 77.13(13) . .
N1 Co1 O1 111.69(14) 2_646 .
N4 Co1 O1 87.80(14) 3_576 .
N5 Co1 O1 87.58(15) 4_676 .
C1 O1 Co1 113.1(3) . .
C1 O1 Sm1 92.4(3) . .
Co1 O1 Sm1 153.74(15) . .
C1 O2 Sm1 151.4(3) . 3_676
C1 O2 Sm1 96.2(3) . .
Sm1 O2 Sm1 106.18(12) 3_676 .
C4 O3 Sm1 151.0(4) . 3_676
C4 O4 Co1 119.3(3) . 2_656
C11 O5 Sm1 139.2(3) . .
C11 O6 Sm1 127.3(3) 3_676 .
C17 O7 Sm1 93.2(3) . .
C17 O8 Sm1 91.7(4) . .
C5 N1 C3 105.2(4) . .
C5 N1 Co1 143.0(3) . 2_656
C3 N1 Co1 110.8(3) . 2_656
C5 N2 C2 104.8(4) . .
C5 N2 Co1 142.2(3) . .
C2 N2 Co1 112.9(3) . .
C10 N3 C8 115.7(5) . .
C10 N3 Sm1 126.6(4) . 2_656
C8 N3 Sm1 114.1(4) . 2_656
C16 N4 C15 116.6(5) . .
C16 N4 Co1 123.9(4) . 3_576
C15 N4 Co1 118.8(4) . 3_576
C22 N5 C21 117.4(5) . .
C22 N5 Co1 119.2(4) . 4_475
C21 N5 Co1 122.0(4) . 4_475
O2 C1 O1 119.2(4) . .
O2 C1 C2 123.0(4) . .
O1 C1 C2 117.8(4) . .
N2 C2 C3 109.0(4) . .
N2 C2 C1 117.9(4) . .
C3 C2 C1 133.1(4) . .
N1 C3 C2 107.7(4) . .
N1 C3 C4 115.9(4) . .
C2 C3 C4 135.4(4) . .
O3 C4 O4 122.7(5) . .
O3 C4 C3 120.8(5) . .
O4 C4 C3 116.3(4) . .
N2 C5 N1 113.3(4) . .
N2 C5 C6 126.2(4) . .
N1 C5 C6 120.3(4) . .
C7 C6 C8 117.6(5) . .
C7 C6 C5 124.4(5) . .
C8 C6 C5 117.6(5) . .
C6 C7 C9 119.0(6) . .
C6 C7 H7 120.5 . .
C9 C7 H7 120.5 . .
N3 C8 C6 124.6(5) . .
N3 C8 H8 117.7 . .
C6 C8 H8 117.7 . .
C10 C9 C7 118.0(6) . .
C10 C9 H9 121.0 . .
C7 C9 H9 121.0 . .
N3 C10 C9 125.0(6) . .
N3 C10 H10 117.5 . .
C9 C10 H10 117.5 . .
O5 C11 O6 126.3(5) . 3_676
O5 C11 C12 115.6(5) . .
O6 C11 C12 118.1(5) 3_676 .
C14 C12 C13 116.8(5) . .
C14 C12 C11 123.5(5) . .
C13 C12 C11 119.6(5) . .
C15 C13 C12 119.9(5) . .
C15 C13 H13 120.1 . .
C12 C13 H13 120.1 . .
C12 C14 C16 120.1(5) . .
C12 C14 H14 119.9 . .
C16 C14 H14 119.9 . .
N4 C15 C13 123.5(5) . .
N4 C15 H15 118.3 . .
C13 C15 H15 118.3 . .
N4 C16 C14 123.0(5) . .
N4 C16 H16 118.5 . .
C14 C16 H16 118.5 . .
O7 C17 O8 122.7(5) . .
O7 C17 C18 119.7(5) . .
O8 C17 C18 117.6(5) . .
C19 C18 C20 118.4(5) . .
C19 C18 C17 121.9(5) . .
C20 C18 C17 119.7(6) . .
C18 C19 C21 119.8(6) . .
C18 C19 H19 120.1 . .
C21 C19 H19 120.1 . .
C18 C20 C22 118.3(6) . .
C18 C20 H20 120.9 . .
C22 C20 H20 120.9 . .
N5 C21 C19 123.0(6) . .
N5 C21 H21 118.5 . .
C19 C21 H21 118.5 . .
N5 C22 C20 123.1(6) . .
N5 C22 H22 118.4 . .
C20 C22 H22 118.4 . .
H1WA O1W H1WB 107.7 . .
H2WA O2W H2WB 107.2 . .
H3WB O3W H3WA 107.2 . .

loop_
_geom_bond_atom_site_label_1
_geom_bond_atom_site_label_2
_geom_bond_distance
_geom_bond_site_symmetry_2
Sm1 O3 2.289(4) 3_676
Sm1 O2 2.382(3) 3_676
Sm1 O5 2.420(4) .
Sm1 O6 2.467(4) .
Sm1 O7 2.481(4) .
Sm1 O8 2.504(4) .
Sm1 O2 2.572(3) .
Sm1 N3 2.574(5) 2_646
Sm1 O1 2.643(3) .
Co1 O4 2.050(3) 2_646
Co1 N2 2.117(4) .
Co1 N1 2.173(4) 2_646
Co1 N4 2.185(4) 3_576
Co1 N5 2.188(4) 4_676
Co1 O1 2.209(3) .
O1 C1 1.276(5) .
O2 C1 1.259(5) .
O2 Sm1 2.382(3) 3_676
O3 C4 1.255(6) .
O3 Sm1 2.289(3) 3_676
O4 C4 1.254(6) .
O4 Co1 2.050(3) 2_656
O5 C11 1.254(6) .
O6 C11 1.253(6) 3_676
O7 C17 1.247(7) .
O8 C17 1.263(7) .
N1 C5 1.350(6) .
N1 C3 1.371(6) .
N1 Co1 2.173(4) 2_656
N2 C5 1.342(6) .
N2 C2 1.368(6) .
N3 C10 1.324(8) .
N3 C8 1.342(7) .
N3 Sm1 2.574(4) 2_656
N4 C16 1.331(7) .
N4 C15 1.333(7) .
N4 Co1 2.185(4) 3_576
N5 C22 1.319(8) .
N5 C21 1.331(7) .
N5 Co1 2.188(4) 4_475
C1 C2 1.459(6) .
C2 C3 1.386(6) .
C3 C4 1.484(7) .
C5 C6 1.473(7) .
C6 C7 1.385(7) .
C6 C8 1.391(7) .
C7 C9 1.387(8) .
C7 H7 0.9300 .
C8 H8 0.9300 .
C9 C10 1.383(9) .
C9 H9 0.9300 .
C10 H10 0.9300 .
C11 O6 1.253(6) 3_676
C11 C12 1.509(7) .
C12 C14 1.370(8) .
C12 C13 1.378(7) .
C13 C15 1.373(7) .
C13 H13 0.9300 .
C14 C16 1.382(7) .
C14 H14 0.9300 .
C15 H15 0.9300 .
C16 H16 0.9300 .
C17 C18 1.511(8) .
C18 C19 1.361(8) .
C18 C20 1.373(8) .
C19 C21 1.372(8) .
C19 H19 0.9300 .
C20 C22 1.402(8) .
C20 H20 0.9300 .
C21 H21 0.9300 .
C22 H22 0.9300 .
O1W H1WA 0.8500 .
O1W H1WB 0.8500 .
O2W H2WA 0.8201 .
O2W H2WB 0.8202 .
O3W H3WB 0.8200 .
O3W H3WA 0.8200 .

loop_
_geom_torsion_atom_site_label_1
_geom_torsion_atom_site_label_2
_geom_torsion_atom_site_label_3
_geom_torsion_atom_site_label_4
_geom_torsion
_geom_torsion_site_symmetry_1
_geom_torsion_site_symmetry_4
N2 Co1 O1 C1 10.0(3) . .
N1 Co1 O1 C1 -162.0(3) 2_646 .
N4 Co1 O1 C1 103.8(3) 3_576 .
N5 Co1 O1 C1 -80.8(3) 4_676 .
N2 Co1 O1 Sm1 -155.0(3) . .
N1 Co1 O1 Sm1 33.0(4) 2_646 .
N4 Co1 O1 Sm1 -61.2(3) 3_576 .
N5 Co1 O1 Sm1 114.2(3) 4_676 .
O3 Sm1 O1 C1 120.9(3) 3_676 .
O2 Sm1 O1 C1 -1.1(3) 3_676 .
O5 Sm1 O1 C1 -60.5(3) . .
O6 Sm1 O1 C1 76.1(3) . .
O7 Sm1 O1 C1 -136.1(3) . .
O8 Sm1 O1 C1 -113.0(3) . .
O2 Sm1 O1 C1 9.0(2) . .
N3 Sm1 O1 C1 150.6(3) 2_646 .
Sm1 Sm1 O1 C1 3.9(2) 3_676 .
O3 Sm1 O1 Co1 -72.9(4) 3_676 .
O2 Sm1 O1 Co1 165.1(3) 3_676 .
O5 Sm1 O1 Co1 105.7(3) . .
O6 Sm1 O1 Co1 -117.7(3) . .
O7 Sm1 O1 Co1 30.0(3) . .
O8 Sm1 O1 Co1 53.2(4) . .
O2 Sm1 O1 Co1 175.2(4) . .
N3 Sm1 O1 Co1 -43.3(3) 2_646 .
Sm1 Sm1 O1 Co1 170.1(3) 3_676 .
O3 Sm1 O2 C1 -146.9(3) 3_676 .
O2 Sm1 O2 C1 162.0(3) 3_676 .
O5 Sm1 O2 C1 83.9(3) . .
O6 Sm1 O2 C1 -109.1(3) . .
O7 Sm1 O2 C1 32.6(3) . .
O8 Sm1 O2 C1 99.8(3) . .
N3 Sm1 O2 C1 -51.2(3) 2_646 .
O1 Sm1 O2 C1 -9.2(2) . .
Sm1 Sm1 O2 C1 162.0(3) 3_676 .
O3 Sm1 O2 Sm1 51.2(2) 3_676 3_676
O2 Sm1 O2 Sm1 0.0 3_676 3_676
O5 Sm1 O2 Sm1 -78.07(14) . 3_676
O6 Sm1 O2 Sm1 88.95(14) . 3_676
O7 Sm1 O2 Sm1 -129.34(13) . 3_676
O8 Sm1 O2 Sm1 -62.1(2) . 3_676
N3 Sm1 O2 Sm1 146.89(13) 2_646 3_676
O1 Sm1 O2 Sm1 -171.13(18) . 3_676
O3 Sm1 O5 C11 -52.2(6) 3_676 .
O2 Sm1 O5 C11 -1.9(5) 3_676 .
O6 Sm1 O5 C11 61.1(6) . .
O7 Sm1 O5 C11 -145.9(6) . .
O8 Sm1 O5 C11 -91.0(6) . .
O2 Sm1 O5 C11 77.6(6) . .
N3 Sm1 O5 C11 179.2(5) 2_646 .
O1 Sm1 O5 C11 128.8(6) . .
Sm1 Sm1 O5 C11 38.6(5) 3_676 .
O3 Sm1 O6 C11 96.5(4) 3_676 3_676
O2 Sm1 O6 C11 18.7(4) 3_676 3_676
O5 Sm1 O6 C11 -40.4(5) . 3_676
O7 Sm1 O6 C11 -171.4(4) . 3_676
O8 Sm1 O6 C11 86.9(5) . 3_676
O2 Sm1 O6 C11 -56.6(4) . 3_676
N3 Sm1 O6 C11 176.5(5) 2_646 3_676
O1 Sm1 O6 C11 -105.6(4) . 3_676
Sm1 Sm1 O6 C11 -19.2(4) 3_676 3_676
O3 Sm1 O7 C17 -54.0(4) 3_676 .
O2 Sm1 O7 C17 29.9(4) 3_676 .
O5 Sm1 O7 C17 78.6(4) . .
O6 Sm1 O7 C17 -136.7(4) . .
O8 Sm1 O7 C17 -0.5(4) . .
O2 Sm1 O7 C17 126.4(4) . .
N3 Sm1 O7 C17 -124.5(4) 2_646 .
O1 Sm1 O7 C17 157.2(4) . .
Sm1 Sm1 O7 C17 84.6(4) 3_676 .
O3 Sm1 O8 C17 124.9(4) 3_676 .
O2 Sm1 O8 C17 -157.2(4) 3_676 .
O5 Sm1 O8 C17 -83.3(4) . .
O6 Sm1 O8 C17 134.7(4) . .
O7 Sm1 O8 C17 0.4(4) . .
O2 Sm1 O8 C17 -98.6(4) . .
N3 Sm1 O8 C17 54.6(4) 2_646 .
O1 Sm1 O8 C17 -28.9(5) . .
Sm1 Sm1 O8 C17 -132.6(4) 3_676 .
O4 Co1 N2 C5 -1.4(6) 2_646 .
N1 Co1 N2 C5 -42.4(10) 2_646 .
N4 Co1 N2 C5 90.2(5) 3_576 .
N5 Co1 N2 C5 -95.3(5) 4_676 .
O1 Co1 N2 C5 177.2(6) . .
O4 Co1 N2 C2 174.5(3) 2_646 .
N1 Co1 N2 C2 133.5(7) 2_646 .
N4 Co1 N2 C2 -93.9(3) 3_576 .
N5 Co1 N2 C2 80.6(3) 4_676 .
O1 Co1 N2 C2 -6.9(3) . .
Sm1 O2 C1 O1 158.4(4) 3_676 .
Sm1 O2 C1 O1 16.7(4) . .
Sm1 O2 C1 C2 -19.9(9) 3_676 .
Sm1 O2 C1 C2 -161.5(4) . .
Co1 O1 C1 O2 170.4(3) . .
Sm1 O1 C1 O2 -16.2(4) . .
Co1 O1 C1 C2 -11.2(5) . .
Sm1 O1 C1 C2 162.2(4) . .
C5 N2 C2 C3 -0.9(5) . .
Co1 N2 C2 C3 -178.3(3) . .
C5 N2 C2 C1 -178.9(4) . .
Co1 N2 C2 C1 3.7(5) . .
O2 C1 C2 N2 -176.3(4) . .
O1 C1 C2 N2 5.4(6) . .
O2 C1 C2 C3 6.3(8) . .
O1 C1 C2 C3 -172.0(5) . .
C5 N1 C3 C2 -2.3(5) . .
Co1 N1 C3 C2 -173.7(3) 2_656 .
C5 N1 C3 C4 167.8(4) . .
Co1 N1 C3 C4 -3.5(5) 2_656 .
N2 C2 C3 N1 2.1(5) . .
C1 C2 C3 N1 179.6(5) . .
N2 C2 C3 C4 -165.3(5) . .
C1 C2 C3 C4 12.3(10) . .
Sm1 O3 C4 O4 144.6(6) 3_676 .
Sm1 O3 C4 C3 -40.9(11) 3_676 .
Co1 O4 C4 O3 169.4(4) 2_656 .
Co1 O4 C4 C3 -5.4(6) 2_656 .
N1 C3 C4 O3 -168.9(5) . .
C2 C3 C4 O3 -2.3(9) . .
N1 C3 C4 O4 6.0(7) . .
C2 C3 C4 O4 172.6(5) . .
C2 N2 C5 N1 -0.7(5) . .
Co1 N2 C5 N1 175.4(4) . .
C2 N2 C5 C6 172.6(5) . .
Co1 N2 C5 C6 -11.3(9) . .
C3 N1 C5 N2 1.9(5) . .
Co1 N1 C5 N2 168.4(4) 2_656 .
C3 N1 C5 C6 -171.8(4) . .
Co1 N1 C5 C6 -5.3(8) 2_656 .
N2 C5 C6 C7 -36.8(8) . .
N1 C5 C6 C7 136.0(6) . .
N2 C5 C6 C8 150.8(5) . .
N1 C5 C6 C8 -36.3(7) . .
C8 C6 C7 C9 -1.0(9) . .
C5 C6 C7 C9 -173.3(5) . .
C10 N3 C8 C6 5.1(9) . .
Sm1 N3 C8 C6 -154.9(4) 2_656 .
C7 C6 C8 N3 -3.2(9) . .
C5 C6 C8 N3 169.6(5) . .
C6 C7 C9 C10 2.8(10) . .
C8 N3 C10 C9 -3.0(10) . .
Sm1 N3 C10 C9 154.2(5) 2_656 .
C7 C9 C10 N3 -0.9(11) . .
Sm1 O5 C11 O6 -38.4(9) . 3_676
Sm1 O5 C11 C12 142.7(4) . .
O5 C11 C12 C14 -177.5(6) . .
O6 C11 C12 C14 3.5(8) 3_676 .
O5 C11 C12 C13 1.4(8) . .
O6 C11 C12 C13 -177.6(5) 3_676 .
C14 C12 C13 C15 0.0(9) . .
C11 C12 C13 C15 -179.0(5) . .
C13 C12 C14 C16 -2.6(9) . .
C11 C12 C14 C16 176.3(6) . .
C16 N4 C15 C13 -3.2(9) . .
Co1 N4 C15 C13 167.4(5) 3_576 .
C12 C13 C15 N4 3.1(10) . .
C15 N4 C16 C14 0.4(9) . .
Co1 N4 C16 C14 -169.7(5) 3_576 .
C12 C14 C16 N4 2.6(10) . .
Sm1 O7 C17 O8 0.8(7) . .
Sm1 O7 C17 C18 -179.7(5) . .
Sm1 O8 C17 O7 -0.8(7) . .
Sm1 O8 C17 C18 179.7(5) . .
O7 C17 C18 C19 -173.5(6) . .
O8 C17 C18 C19 6.0(9) . .
O7 C17 C18 C20 7.8(9) . .
O8 C17 C18 C20 -172.8(6) . .
C20 C18 C19 C21 0.2(10) . .
C17 C18 C19 C21 -178.5(6) . .
C19 C18 C20 C22 -0.6(10) . .
C17 C18 C20 C22 178.2(6) . .
C22 N5 C21 C19 -1.9(10) . .
Co1 N5 C21 C19 164.4(5) 4_475 .
C18 C19 C21 N5 1.1(10) . .
C21 N5 C22 C20 1.5(10) . .
Co1 N5 C22 C20 -165.3(6) 4_475 .
C18 C20 C22 N5 -0.3(11) . .
